data_7110285
loop_
_publ_author_name
'Kim, Youngmee'
'Kim, Sehye'
'Kim, Sung-Jin'
'Lee, Myung Ki'
'Kim, Mieock'
'Lee, Hyungeui'
'Chin, Chong Shik'

_publ_section_title
;
 [Re6Te8(CN)6][{Ir(CO)(PPh3)2}6](OTf)2 : a new Re6 cluster-supported
 iridium(i) compound
;
_journal_issue 15
_journal_name_full 'Chemical Communications'
_journal_page_first 1692
_journal_page_last 1693
_journal_paper_doi 10.1039/b403995e
_journal_year 2004
_chemical_formula_sum 'C230 H180 F6 Ir6 N6 O12 P12 Re6 S2 Te8'
_chemical_formula_weight 7060.76
_chemical_name_systematic
;
?
;
_space_group_IT_number 148
_symmetry_cell_setting rhombohedral
_symmetry_space_group_name_Hall '-R 3'
_symmetry_space_group_name_H-M 'R -3 :H'
_atom_sites_solution_hydrogens geom
_atom_sites_solution_primary direct
_atom_sites_solution_secondary difmap
_audit_creation_method SHELXL-97
_cell_angle_alpha 90.00
_cell_angle_beta 90.00
_cell_angle_gamma 120.00
_cell_formula_units_Z 3
_cell_length_a 21.6325(3)
_cell_length_b 21.6325(3)
_cell_length_c 48.8452(12)
_cell_measurement_reflns_used 76830
_cell_measurement_temperature 150(1)
_cell_measurement_theta_max 27.5
_cell_measurement_theta_min 2.6
_cell_volume 19795.5(6)
_computing_cell_refinement 'Denzo-SMN (Otwinowski & Minor, 1997)'
_computing_data_collection 'Collect (Nonius BV, 1997-2002)'
_computing_data_reduction Denzo-SMN
_computing_molecular_graphics 'SHELXTL V6.12'
_computing_publication_material 'SHELXTL V6.12'
_computing_structure_refinement 'SHELXTL V6.12(Sheldrick, 2001)'
_computing_structure_solution 'SIR-92 (Altomare et al., 1993)'
_diffrn_ambient_temperature 150(1)
_diffrn_detector_area_resol_mean 9
_diffrn_measured_fraction_theta_full 0.995
_diffrn_measured_fraction_theta_max 0.995
_diffrn_measurement_device_type 'Nonius KappaCCD'
_diffrn_measurement_method '\f scans and \w scans with \k offsets'
_diffrn_radiation_monochromator graphite
_diffrn_radiation_source 'fine-focus sealed tube'
_diffrn_radiation_type MoK\a
_diffrn_radiation_wavelength 0.71073
_diffrn_reflns_av_R_equivalents 0.0593
_diffrn_reflns_av_sigmaI/netI 0.0565
_diffrn_reflns_limit_h_max 28
_diffrn_reflns_limit_h_min -28
_diffrn_reflns_limit_k_max 28
_diffrn_reflns_limit_k_min -28
_diffrn_reflns_limit_l_max 63
_diffrn_reflns_limit_l_min -63
_diffrn_reflns_number 36896
_diffrn_reflns_theta_full 27.50
_diffrn_reflns_theta_max 27.50
_diffrn_reflns_theta_min 2.74
_diffrn_standards_decay_% 0
_diffrn_standards_number 0
_exptl_absorpt_coefficient_mu 6.760
_exptl_absorpt_correction_T_max 0.614
_exptl_absorpt_correction_T_min 0.505
_exptl_absorpt_correction_type multi-scan
_exptl_absorpt_process_details
;
multi-scan from symmetry-related measurements
Sortav (Blessing 1995)
;
_exptl_crystal_density_diffrn 1.777
_exptl_crystal_density_method 'not measured'
_exptl_crystal_description plate
_exptl_crystal_F_000 9876
_exptl_crystal_size_max 0.26
_exptl_crystal_size_mid 0.15
_exptl_crystal_size_min 0.04
_refine_diff_density_max 5.479
_refine_diff_density_min -2.712
_refine_diff_density_rms 0.298
_refine_ls_extinction_method none
_refine_ls_goodness_of_fit_ref 1.371
_refine_ls_hydrogen_treatment constr
_refine_ls_matrix_type full
_refine_ls_number_parameters 409
_refine_ls_number_reflns 10080
_refine_ls_number_restraints 0
_refine_ls_restrained_S_all 1.371
_refine_ls_R_factor_all 0.0861
_refine_ls_R_factor_gt 0.0591
_refine_ls_shift/su_max 0.001
_refine_ls_shift/su_mean 0.000
_refine_ls_structure_factor_coef Fsqd
_refine_ls_weighting_details 'calc w=1/[\s^2^(Fo^2^)+(0.1000P)^2^] where P=(Fo^2^+2Fc^2^)/3'
_refine_ls_weighting_scheme calc
_refine_ls_wR_factor_gt 0.1839
_refine_ls_wR_factor_ref 0.2042
_reflns_number_gt 7281
_reflns_number_total 10080
_reflns_threshold_expression I>2\s(I)
_cod_data_source_file b403995esup1.cif
_cod_data_source_block '[Te8{Re-CN-Ir(CO)(PPh3)2}6](Otf)2'
_cod_depositor_comments
;
The following automatic conversions were performed:

'_symmetry_cell_setting' value 'Rhombohedral' changed to
'rhombohedral' according to
/home/saulius/struct/CIF-dictionaries/cif_core.dic dictionary named
'cif_core.dic' version 2.4.2 from 2011-04-26.

Automatic conversion script
Id: cif_fix_values 1891 2012-01-12 08:04:46Z andrius 
;
_cod_original_sg_symbol_H-M 'R -3'
_cod_database_code 7110285

loop_
_symmetry_equiv_pos_as_xyz
'x, y, z'
'-y, x-y, z'
'-x+y, -x, z'
'x+2/3, y+1/3, z+1/3'
'-y+2/3, x-y+1/3, z+1/3'
'-x+y+2/3, -x+1/3, z+1/3'
'x+1/3, y+2/3, z+2/3'
'-y+1/3, x-y+2/3, z+2/3'
'-x+y+1/3, -x+2/3, z+2/3'
'-x, -y, -z'
'y, -x+y, -z'
'x-y, x, -z'
'-x+2/3, -y+1/3, -z+1/3'
'y+2/3, -x+y+1/3, -z+1/3'
'x-y+2/3, x+1/3, -z+1/3'
'-x+1/3, -y+2/3, -z+2/3'
'y+1/3, -x+y+2/3, -z+2/3'
'x-y+1/3, x+2/3, -z+2/3'

loop_
_atom_site_label
_atom_site_type_symbol
_atom_site_fract_x
_atom_site_fract_y
_atom_site_fract_z
_atom_site_U_iso_or_equiv
_atom_site_adp_type
_atom_site_occupancy
_atom_site_symmetry_multiplicity
_atom_site_calc_flag
_atom_site_refinement_flags
Ir1 Ir 0.15162(2) 0.34382(2) 0.245706(9) 0.03890(15) Uani 1 1 d .
Re1 Re 0.28784(2) 0.583382(19) 0.189095(7) 0.02854(14) Uani 1 1 d .
Te1 Te 0.3333 0.6667 0.23419(2) 0.0327(3) Uani 1 3 d S
Te2 Te 0.24304(4) 0.50202(3) 0.143523(13) 0.03248(18) Uani 1 1 d .
P1 P 0.19511(17) 0.28028(16) 0.22162(7) 0.0439(7) Uani 1 1 d .
P2 P 0.11542(17) 0.40347(17) 0.27559(6) 0.0434(7) Uani 1 1 d .
O1 O 0.0542(5) 0.2044(5) 0.2722(2) 0.066(3) Uani 1 1 d .
N1 N 0.2093(5) 0.4373(5) 0.22440(18) 0.0370(19) Uani 1 1 d .
C1 C 0.0924(7) 0.2588(7) 0.2621(3) 0.051(3) Uani 1 1 d .
C2 C 0.2365(5) 0.4890(5) 0.2123(2) 0.034(2) Uani 1 1 d .
C11 C 0.2153(8) 0.2289(7) 0.2458(3) 0.059(3) Uani 1 1 d .
C12 C 0.1871(12) 0.1549(9) 0.2420(4) 0.091(6) Uani 1 1 d .
H12A H 0.1585 0.1309 0.2266 0.109 Uiso 1 1 calc R
C13 C 0.2025(18) 0.1188(12) 0.2616(5) 0.130(10) Uani 1 1 d .
H13A H 0.1799 0.0682 0.2614 0.156 Uiso 1 1 calc R
C14 C 0.2557(16) 0.1616(17) 0.2831(5) 0.127(10) Uani 1 1 d .
H14A H 0.2734 0.1392 0.2949 0.152 Uiso 1 1 calc R
C15 C 0.2781(12) 0.2294(13) 0.2858(4) 0.094(7) Uani 1 1 d .
H15A H 0.3093 0.2544 0.3006 0.113 Uiso 1 1 calc R
C16 C 0.2588(8) 0.2661(10) 0.2684(3) 0.072(4) Uani 1 1 d .
H16A H 0.2741 0.3151 0.2714 0.086 Uiso 1 1 calc R
C21 C 0.1348(7) 0.2168(6) 0.1962(3) 0.048(3) Uani 1 1 d .
C22 C 0.0619(9) 0.1867(7) 0.1992(3) 0.069(4) Uani 1 1 d .
H22A H 0.0448 0.2020 0.2142 0.082 Uiso 1 1 calc R
C23 C 0.0118(9) 0.1354(8) 0.1817(4) 0.074(4) Uani 1 1 d .
H23A H -0.0380 0.1129 0.1852 0.089 Uiso 1 1 calc R
C24 C 0.0400(8) 0.1184(8) 0.1579(4) 0.078(5) Uani 1 1 d .
H24A H 0.0087 0.0870 0.1443 0.094 Uiso 1 1 calc R
C25 C 0.1126(10) 0.1479(8) 0.1552(3) 0.075(5) Uani 1 1 d .
H25A H 0.1315 0.1369 0.1396 0.090 Uiso 1 1 calc R
C26 C 0.1582(8) 0.1936(6) 0.1751(3) 0.059(3) Uani 1 1 d .
H26A H 0.2077 0.2092 0.1738 0.071 Uiso 1 1 calc R
C31 C 0.2773(6) 0.3279(6) 0.2016(3) 0.047(3) Uani 1 1 d .
C32 C 0.3348(7) 0.3151(8) 0.2058(3) 0.059(3) Uani 1 1 d .
H32A H 0.3339 0.2859 0.2205 0.071 Uiso 1 1 calc R
C33 C 0.3920(8) 0.3464(8) 0.1881(3) 0.068(4) Uani 1 1 d .
H33A H 0.4309 0.3380 0.1902 0.081 Uiso 1 1 calc R
C34 C 0.3925(8) 0.3897(8) 0.1673(3) 0.065(4) Uani 1 1 d .
H34A H 0.4324 0.4116 0.1553 0.078 Uiso 1 1 calc R
C35 C 0.3362(7) 0.4019(6) 0.1634(3) 0.051(3) Uani 1 1 d .
H35A H 0.3374 0.4320 0.1490 0.062 Uiso 1 1 calc R
C36 C 0.2783(7) 0.3697(6) 0.1807(3) 0.046(3) Uani 1 1 d .
H36A H 0.2388 0.3768 0.1780 0.055 Uiso 1 1 calc R
C41 C 0.0463(8) 0.3469(7) 0.2999(3) 0.058(3) Uani 1 1 d .
C42 C -0.0189(8) 0.3457(9) 0.3008(3) 0.070(4) Uani 1 1 d .
H42A H -0.0284 0.3741 0.2886 0.084 Uiso 1 1 calc R
C43 C -0.0697(9) 0.3017(11) 0.3201(4) 0.092(6) Uani 1 1 d .
H43A H -0.1136 0.3016 0.3212 0.110 Uiso 1 1 calc R
C44 C -0.0585(10) 0.2597(8) 0.3369(4) 0.081(5) Uani 1 1 d .
H44A H -0.0952 0.2281 0.3490 0.097 Uiso 1 1 calc R
C45 C 0.0074(10) 0.2625(8) 0.3368(3) 0.074(4) Uani 1 1 d .
H45A H 0.0167 0.2347 0.3494 0.088 Uiso 1 1 calc R
C46 C 0.0583(8) 0.3059(7) 0.3184(3) 0.061(4) Uani 1 1 d .
H46A H 0.1031 0.3077 0.3183 0.073 Uiso 1 1 calc R
C51 C 0.1889(7) 0.4656(7) 0.2980(2) 0.046(3) Uani 1 1 d .
C52 C 0.1779(8) 0.4715(8) 0.3256(3) 0.062(4) Uani 1 1 d .
H52A H 0.1314 0.4430 0.3330 0.075 Uiso 1 1 calc R
C53 C 0.2321(9) 0.5174(7) 0.3424(3) 0.063(4) Uani 1 1 d .
H53A H 0.2237 0.5198 0.3613 0.076 Uiso 1 1 calc R
C54 C 0.2995(9) 0.5605(8) 0.3314(3) 0.064(4) Uani 1 1 d .
H54A H 0.3376 0.5920 0.3430 0.077 Uiso 1 1 calc R
C55 C 0.3114(8) 0.5577(7) 0.3042(3) 0.060(3) Uani 1 1 d .
H55A H 0.3575 0.5879 0.2967 0.072 Uiso 1 1 calc R
C56 C 0.2537(6) 0.5088(7) 0.2867(3) 0.052(3) Uani 1 1 d .
H56A H 0.2612 0.5070 0.2676 0.063 Uiso 1 1 calc R
C61 C 0.0798(7) 0.4552(7) 0.2600(3) 0.049(3) Uani 1 1 d .
C62 C 0.0978(8) 0.5214(8) 0.2693(3) 0.065(4) Uani 1 1 d .
H62A H 0.1336 0.5445 0.2829 0.078 Uiso 1 1 calc R
C63 C 0.0608(10) 0.5551(10) 0.2579(4) 0.083(5) Uani 1 1 d .
H63A H 0.0687 0.5990 0.2654 0.100 Uiso 1 1 calc R
C64 C 0.0161(10) 0.5264(11) 0.2372(4) 0.080(6) Uani 1 1 d .
H64A H -0.0046 0.5516 0.2291 0.096 Uiso 1 1 calc R
C65 C -0.0008(7) 0.4601(10) 0.2272(3) 0.069(4) Uani 1 1 d .
H65A H -0.0355 0.4388 0.2131 0.083 Uiso 1 1 calc R
C66 C 0.0323(7) 0.4239(8) 0.2374(3) 0.061(4) Uani 1 1 d .
H66A H 0.0236 0.3799 0.2297 0.073 Uiso 1 1 calc R

loop_
_atom_site_aniso_label
_atom_site_aniso_U_11
_atom_site_aniso_U_22
_atom_site_aniso_U_33
_atom_site_aniso_U_23
_atom_site_aniso_U_13
_atom_site_aniso_U_12
Ir1 0.0437(3) 0.0369(2) 0.0328(2) 0.00869(16) 0.00628(17) 0.01769(19)
Re1 0.0348(2) 0.0333(2) 0.0172(2) 0.00109(13) 0.00077(14) 0.01679(16)
Te1 0.0408(4) 0.0408(4) 0.0166(5) 0.000 0.000 0.02040(19)
Te2 0.0384(4) 0.0340(3) 0.0231(3) -0.0024(2) -0.0011(2) 0.0166(3)
P1 0.0530(17) 0.0387(15) 0.0377(16) 0.0061(12) 0.0040(13) 0.0213(13)
P2 0.0513(17) 0.0493(16) 0.0299(15) 0.0113(12) 0.0074(12) 0.0253(14)
O1 0.061(5) 0.048(5) 0.051(6) 0.018(4) 0.008(4) -0.001(4)
N1 0.044(5) 0.038(5) 0.028(5) 0.003(4) 0.004(4) 0.020(4)
C1 0.048(7) 0.057(7) 0.043(7) 0.002(6) 0.000(5) 0.024(6)
C2 0.040(5) 0.039(5) 0.023(5) 0.001(4) 0.001(4) 0.019(4)
C11 0.078(9) 0.057(8) 0.049(8) 0.010(6) -0.002(7) 0.038(7)
C12 0.166(19) 0.067(10) 0.068(11) 0.013(8) 0.008(11) 0.078(12)
C13 0.26(3) 0.099(15) 0.089(16) 0.031(13) 0.024(19) 0.13(2)
C14 0.20(3) 0.20(3) 0.063(13) 0.054(16) 0.029(15) 0.16(2)
C15 0.135(16) 0.159(19) 0.055(10) 0.036(11) 0.023(10) 0.123(16)
C16 0.075(10) 0.112(13) 0.045(8) 0.010(8) 0.004(7) 0.059(10)
C21 0.059(7) 0.042(6) 0.036(7) 0.007(5) 0.002(5) 0.020(6)
C22 0.084(10) 0.049(7) 0.060(10) -0.001(7) -0.005(8) 0.023(7)
C23 0.076(10) 0.057(8) 0.075(12) -0.007(8) -0.008(9) 0.022(8)
C24 0.060(9) 0.059(9) 0.090(13) -0.013(8) -0.008(8) 0.011(7)
C25 0.101(13) 0.065(9) 0.054(10) -0.014(7) 0.011(8) 0.036(9)
C26 0.063(8) 0.036(6) 0.065(10) -0.005(6) 0.005(7) 0.016(6)
C31 0.054(7) 0.048(6) 0.042(7) -0.006(5) 0.004(5) 0.028(6)
C32 0.069(9) 0.077(9) 0.039(7) 0.005(6) 0.003(6) 0.042(8)
C33 0.056(8) 0.080(10) 0.068(10) -0.020(8) 0.010(7) 0.035(8)
C34 0.064(8) 0.065(9) 0.052(9) -0.013(7) 0.008(7) 0.023(7)
C35 0.060(7) 0.034(6) 0.051(8) -0.003(5) 0.012(6) 0.017(5)
C36 0.053(7) 0.033(5) 0.047(7) -0.001(5) 0.006(5) 0.018(5)
C41 0.072(9) 0.057(7) 0.043(8) 0.013(6) 0.018(6) 0.031(7)
C42 0.058(8) 0.085(10) 0.062(10) 0.029(8) 0.024(7) 0.034(8)
C43 0.072(10) 0.127(16) 0.078(13) 0.042(12) 0.040(9) 0.052(11)
C44 0.088(12) 0.057(9) 0.069(11) 0.019(8) 0.030(9) 0.015(8)
C45 0.104(13) 0.070(10) 0.044(9) 0.013(7) 0.012(8) 0.042(9)
C46 0.075(9) 0.067(9) 0.053(8) 0.018(7) 0.009(7) 0.044(8)
C51 0.062(7) 0.056(7) 0.025(6) 0.006(5) 0.003(5) 0.033(6)
C52 0.076(9) 0.061(8) 0.050(9) 0.001(6) 0.001(7) 0.035(7)
C53 0.093(11) 0.063(8) 0.027(6) 0.003(6) -0.011(7) 0.035(8)
C54 0.087(10) 0.063(8) 0.036(7) 0.001(6) -0.004(7) 0.032(8)
C55 0.069(9) 0.056(8) 0.048(8) -0.003(6) -0.008(6) 0.026(7)
C56 0.047(7) 0.059(7) 0.042(7) 0.008(6) 0.005(5) 0.020(6)
C61 0.063(7) 0.065(8) 0.034(6) 0.013(5) 0.009(5) 0.044(7)
C62 0.069(9) 0.070(9) 0.068(10) 0.005(7) -0.002(7) 0.043(8)
C63 0.121(15) 0.091(12) 0.081(13) 0.011(10) 0.008(11) 0.087(12)
C64 0.093(12) 0.131(16) 0.059(11) 0.032(10) 0.023(9) 0.088(12)
C65 0.047(7) 0.110(13) 0.051(9) 0.028(9) 0.005(6) 0.040(8)
C66 0.052(7) 0.071(9) 0.061(9) 0.020(7) 0.017(7) 0.032(7)

loop_
_atom_type_symbol
_atom_type_description
_atom_type_scat_dispersion_real
_atom_type_scat_dispersion_imag
_atom_type_scat_source
C C 0.0033 0.0016 'International Tables Vol C Tables 4.2.6.8 and 6.1.1.4'
H H 0.0000 0.0000 'International Tables Vol C Tables 4.2.6.8 and 6.1.1.4'
N N 0.0061 0.0033 'International Tables Vol C Tables 4.2.6.8 and 6.1.1.4'
O O 0.0106 0.0060 'International Tables Vol C Tables 4.2.6.8 and 6.1.1.4'
P P 0.1023 0.0942 'International Tables Vol C Tables 4.2.6.8 and 6.1.1.4'
Te Te -0.5308 1.6751 'International Tables Vol C Tables 4.2.6.8 and 6.1.1.4'
Re Re -1.0185 7.2310 'International Tables Vol C Tables 4.2.6.8 and 6.1.1.4'
Ir Ir -1.4442 7.9887 'International Tables Vol C Tables 4.2.6.8 and 6.1.1.4'
S S 0.1246 0.1234 'International Tables Vol C Tables 4.2.6.8 and 6.1.1.4'
F F 0.0171 0.0103 'International Tables Vol C Tables 4.2.6.8 and 6.1.1.4'

loop_
_geom_angle_atom_site_label_1
_geom_angle_atom_site_label_2
_geom_angle_atom_site_label_3
_geom_angle
_geom_angle_site_symmetry_1
_geom_angle_site_symmetry_3
C1 Ir1 N1 173.8(5) . .
C1 Ir1 P2 91.2(4) . .
N1 Ir1 P2 88.8(3) . .
C1 Ir1 P1 85.1(4) . .
N1 Ir1 P1 95.7(3) . .
P2 Ir1 P1 171.29(11) . .
C2 Re1 Te2 89.7(3) . 15
C2 Re1 Te2 90.1(3) . 14_455
Te2 Re1 Te2 178.31(3) 15 14_455
C2 Re1 Re1 133.0(3) . 15
Te2 Re1 Re1 60.442(16) 15 15
Te2 Re1 Re1 120.71(2) 14_455 15
C2 Re1 Re1 133.2(3) . 14_455
Te2 Re1 Re1 120.82(2) 15 14_455
Te2 Re1 Re1 60.341(16) 14_455 14_455
Re1 Re1 Re1 60.377(18) 15 14_455
C2 Re1 Te2 88.1(3) . .
Te2 Re1 Te2 90.922(17) 15 .
Te2 Re1 Te2 90.750(17) 14_455 .
Re1 Re1 Te2 59.62(2) 15 .
Re1 Re1 Te2 59.43(2) 14_455 .
C2 Re1 Te1 92.8(3) . .
Te2 Re1 Te1 89.250(17) 15 .
Te2 Re1 Te1 89.083(17) 14_455 .
Re1 Re1 Te1 119.743(16) 15 .
Re1 Re1 Te1 119.742(16) 14_455 .
Te2 Re1 Te1 179.08(2) . .
C2 Re1 Re1 136.9(3) . 3_565
Te2 Re1 Re1 119.76(2) 15 3_565
Te2 Re1 Re1 59.47(2) 14_455 3_565
Re1 Re1 Re1 90.0 15 3_565
Re1 Re1 Re1 59.810(9) 14_455 3_565
Te2 Re1 Re1 119.234(17) . 3_565
Te1 Re1 Re1 59.931(12) . 3_565
C2 Re1 Re1 136.8(3) . 2_665
Te2 Re1 Re1 59.77(2) 15 2_665
Te2 Re1 Re1 119.47(2) 14_455 2_665
Re1 Re1 Re1 59.811(9) 15 2_665
Re1 Re1 Re1 90.0 14_455 2_665
Te2 Re1 Re1 119.426(17) . 2_665
Te1 Re1 Re1 59.931(12) . 2_665
Re1 Re1 Re1 60.0 3_565 2_665
Re1 Te1 Re1 60.14(2) 3_565 .
Re1 Te1 Re1 60.14(2) 3_565 2_665
Re1 Te1 Re1 60.14(2) . 2_665
Re1 Te2 Re1 60.76(2) 14_455 15
Re1 Te2 Re1 60.135(19) 14_455 .
Re1 Te2 Re1 60.036(19) 15 .
C11 P1 C21 106.3(6) . .
C11 P1 C31 103.2(6) . .
C21 P1 C31 100.8(6) . .
C11 P1 Ir1 108.9(5) . .
C21 P1 Ir1 116.0(4) . .
C31 P1 Ir1 120.1(4) . .
C61 P2 C41 103.3(6) . .
C61 P2 C51 106.1(6) . .
C41 P2 C51 102.8(6) . .
C61 P2 Ir1 116.2(4) . .
C41 P2 Ir1 115.3(5) . .
C51 P2 Ir1 111.7(4) . .
C2 N1 Ir1 174.7(9) . .
O1 C1 Ir1 178.9(13) . .
N1 C2 Re1 178.4(10) . .
C12 C11 C16 122.2(14) . .
C12 C11 P1 120.7(13) . .
C16 C11 P1 117.1(11) . .
C13 C12 C11 118(2) . .
C12 C13 C14 118(2) . .
C15 C14 C13 120.6(18) . .
C14 C15 C16 123(2) . .
C15 C16 C11 117.8(18) . .
C26 C21 C22 117.1(13) . .
C26 C21 P1 122.6(10) . .
C22 C21 P1 120.1(11) . .
C21 C22 C23 124.2(16) . .
C22 C23 C24 116.0(16) . .
C25 C24 C23 119.3(15) . .
C24 C25 C26 120.4(15) . .
C21 C26 C25 122.3(14) . .
C36 C31 C32 121.1(12) . .
C36 C31 P1 117.8(9) . .
C32 C31 P1 120.8(10) . .
C33 C32 C31 118.2(14) . .
C32 C33 C34 119.8(14) . .
C33 C34 C35 121.4(13) . .
C36 C35 C34 119.0(13) . .
C31 C36 C35 120.5(12) . .
C46 C41 C42 118.7(13) . .
C46 C41 P2 120.3(11) . .
C42 C41 P2 121.0(11) . .
C43 C42 C41 118.5(15) . .
C44 C43 C42 121.9(17) . .
C43 C44 C45 119.9(14) . .
C46 C45 C44 119.1(15) . .
C45 C46 C41 121.7(15) . .
C56 C51 C52 119.9(13) . .
C56 C51 P2 118.6(10) . .
C52 C51 P2 121.3(10) . .
C53 C52 C51 121.7(14) . .
C52 C53 C54 119.3(14) . .
C55 C54 C53 120.3(14) . .
C54 C55 C56 119.9(14) . .
C51 C56 C55 118.7(13) . .
C62 C61 C66 121.3(12) . .
C62 C61 P2 121.4(11) . .
C66 C61 P2 117.3(10) . .
C61 C62 C63 117.6(15) . .
C64 C63 C62 121.4(16) . .
C63 C64 C65 120.7(14) . .
C64 C65 C66 120.9(15) . .
C65 C66 C61 117.5(14) . .

loop_
_geom_bond_atom_site_label_1
_geom_bond_atom_site_label_2
_geom_bond_distance
_geom_bond_site_symmetry_2
Ir1 C1 1.820(13) .
Ir1 N1 2.050(9) .
Ir1 P2 2.328(3) .
Ir1 P1 2.335(3) .
Re1 C2 2.101(10) .
Re1 Te2 2.6716(7) 15
Re1 Te2 2.6797(7) 14_455
Re1 Re1 2.6910(6) 15
Re1 Re1 2.6911(6) 14_455
Re1 Te2 2.6992(7) .
Re1 Te1 2.7007(9) .
Re1 Re1 2.7063(6) 3_565
Re1 Re1 2.7063(6) 2_665
Te1 Re1 2.7007(9) 3_565
Te1 Re1 2.7007(9) 2_665
Te2 Re1 2.6718(7) 14_455
Te2 Re1 2.6797(7) 15
P1 C11 1.817(13) .
P1 C21 1.826(13) .
P1 C31 1.830(13) .
P2 C61 1.815(12) .
P2 C41 1.820(13) .
P2 C51 1.842(13) .
O1 C1 1.156(15) .
N1 C2 1.137(13) .
C11 C12 1.41(2) .
C11 C16 1.42(2) .
C12 C13 1.38(3) .
C13 C14 1.49(4) .
C14 C15 1.30(3) .
C15 C16 1.36(2) .
C21 C26 1.353(18) .
C21 C22 1.38(2) .
C22 C23 1.39(2) .
C23 C24 1.44(2) .
C24 C25 1.37(2) .
C25 C26 1.38(2) .
C31 C36 1.354(17) .
C31 C32 1.418(18) .
C32 C33 1.379(19) .
C33 C34 1.38(2) .
C34 C35 1.38(2) .
C35 C36 1.378(17) .
C41 C46 1.378(18) .
C41 C42 1.40(2) .
C42 C43 1.40(2) .
C43 C44 1.34(2) .
C44 C45 1.39(3) .
C45 C46 1.37(2) .
C51 C56 1.355(17) .
C51 C52 1.385(18) .
C52 C53 1.368(19) .
C53 C54 1.39(2) .
C54 C55 1.36(2) .
C55 C56 1.445(18) .
C61 C62 1.360(19) .
C61 C66 1.42(2) .
C62 C63 1.44(2) .
C63 C64 1.32(3) .
C64 C65 1.38(2) .
C65 C66 1.39(2) .
